data_4510521
loop_
_publ_author_name
'Phukan, Nithi'
'Baruah, Jubaraj B.'

_publ_section_title
;
 Polymorphs of 1-(5-Methylthiazol-2-yl)-3-phenylthiourea and Various
 Anion-Assisted Assemblies of Two Positional Isomers
;
_journal_issue 5
_journal_name_full 'Crystal Growth &amp; Design'
_journal_page_first 2640
_journal_paper_doi 10.1021/cg5003379
_journal_volume 14
_journal_year 2014
_chemical_formula_sum 'C11 H18 Br N3 O3 S2'
_chemical_formula_weight 384.31
_chemical_name_systematic
; 
 ? 
;
_space_group_IT_number 14
_symmetry_cell_setting monoclinic
_symmetry_space_group_name_Hall '-P 2yn'
_symmetry_space_group_name_H-M 'P 1 21/n 1'
_atom_sites_solution_hydrogens geom
_atom_sites_solution_primary direct
_atom_sites_solution_secondary difmap
_audit_creation_method SHELXL-97
_cell_angle_alpha 90.00
_cell_angle_beta 94.778(6)
_cell_angle_gamma 90.00
_cell_formula_units_Z 8
_cell_length_a 14.3819(10)
_cell_length_b 7.2911(4)
_cell_length_c 31.790(2)
_cell_measurement_temperature 296(2)
_cell_volume 3321.9(4)
_computing_cell_refinement 'Bruker FRAMBO'
_computing_data_collection 'Bruker FRAMBO'
_computing_data_reduction 'Bruker SAINT'
_computing_molecular_graphics 'Bruker SHELXTL'
_computing_publication_material 'Bruker SHELXTL'
_computing_structure_refinement 'SHELXL-97 (Sheldrick, 1997)'
_computing_structure_solution 'SHELXS-97 (Sheldrick, 1990)'
_diffrn_ambient_temperature 296(2)
_diffrn_measured_fraction_theta_full 0.999
_diffrn_measured_fraction_theta_max 0.999
_diffrn_measurement_device_type 'multiwire proportional'
_diffrn_measurement_method 'phi and omega scans'
_diffrn_radiation_monochromator graphite
_diffrn_radiation_source 'fine-focus sealed tube'
_diffrn_radiation_type MoK\a
_diffrn_radiation_wavelength 0.71073
_diffrn_reflns_av_R_equivalents 0.0798
_diffrn_reflns_av_sigmaI/netI 0.1293
_diffrn_reflns_limit_h_max 17
_diffrn_reflns_limit_h_min -15
_diffrn_reflns_limit_k_max 8
_diffrn_reflns_limit_k_min -8
_diffrn_reflns_limit_l_max 38
_diffrn_reflns_limit_l_min -24
_diffrn_reflns_number 16001
_diffrn_reflns_theta_full 25.50
_diffrn_reflns_theta_max 25.50
_diffrn_reflns_theta_min 3.02
_exptl_absorpt_coefficient_mu 2.735
_exptl_absorpt_correction_T_max 1.00000
_exptl_absorpt_correction_T_min 0.33830
_exptl_absorpt_correction_type multi-scan
_exptl_absorpt_process_details psi-scan
_exptl_crystal_colour colorless
_exptl_crystal_density_diffrn 1.537
_exptl_crystal_density_method 'not measured'
_exptl_crystal_description needle
_exptl_crystal_F_000 1568
_exptl_crystal_size_max 0.28
_exptl_crystal_size_mid 0.23
_exptl_crystal_size_min 0.18
_refine_diff_density_max 0.413
_refine_diff_density_min -0.368
_refine_diff_density_rms 0.070
_refine_ls_extinction_method none
_refine_ls_goodness_of_fit_ref 0.959
_refine_ls_hydrogen_treatment mixed
_refine_ls_matrix_type full
_refine_ls_number_parameters 411
_refine_ls_number_reflns 6180
_refine_ls_number_restraints 12
_refine_ls_restrained_S_all 0.959
_refine_ls_R_factor_all 0.1564
_refine_ls_R_factor_gt 0.0587
_refine_ls_shift/su_max 0.001
_refine_ls_shift/su_mean 0.000
_refine_ls_structure_factor_coef Fsqd
_refine_ls_weighting_details 'calc w=1/[\s^2^(Fo^2^)+(0.0010P)^2^+0.0200P] where P=(Fo^2^+2Fc^2^)/3'
_refine_ls_weighting_scheme calc
_refine_ls_wR_factor_gt 0.0710
_refine_ls_wR_factor_ref 0.0974
_reflns_number_gt 3744
_reflns_number_total 6180
_reflns_threshold_expression >2sigma(I)
_cod_data_source_file 2b.cif
_cod_data_source_block 2b
_cod_depositor_comments
;
The following automatic conversions were performed:

'_symmetry_cell_setting' value 'Monoclinic' changed to 'monoclinic'
according to
/usr/data/users/saulius/crontab/automatic-downloads/rss-feeds/ACS/lib/dictionaries/cif_core.dic
dictionary named 'cif_core.dic' version 2.4.2 from 2011-04-26.

Automatic conversion script
Id: cif_fix_values 2281 2013-09-26 08:29:07Z andrius 

 Adding full bibliography for 4510508--4510523.cif.
;
_cod_original_sg_symbol_H-M 'P2(1)/n  '
_cod_database_code 4510521

loop_
_symmetry_equiv_pos_as_xyz
'x, y, z'
'-x+1/2, y+1/2, -z+1/2'
'-x, -y, -z'
'x-1/2, -y-1/2, z-1/2'

loop_
_atom_site_label
_atom_site_type_symbol
_atom_site_fract_x
_atom_site_fract_y
_atom_site_fract_z
_atom_site_U_iso_or_equiv
_atom_site_adp_type
_atom_site_occupancy
_atom_site_symmetry_multiplicity
_atom_site_calc_flag
_atom_site_refinement_flags
Br1 Br -0.00885(5) 0.12442(9) 0.10927(2) 0.0725(3) Uani 1 1 d .
Br2 Br 0.75182(5) 0.61021(9) 0.13933(2) 0.0707(2) Uani 1 1 d .
C6 C 0.3605(5) 0.4794(7) 0.2269(2) 0.0477(17) Uani 1 1 d .
C11 C 0.3858(5) 0.5344(7) 0.1875(2) 0.0541(18) Uani 1 1 d .
H11 H 0.3401 0.5671 0.1664 0.065 Uiso 1 1 calc R
C7 C 0.4293(5) 0.4314(8) 0.2579(2) 0.0613(19) Uani 1 1 d .
H7 H 0.4136 0.3927 0.2842 0.074 Uiso 1 1 calc R
C9 C 0.5473(5) 0.4964(9) 0.2099(3) 0.075(2) Uani 1 1 d .
H9 H 0.6096 0.5032 0.2043 0.090 Uiso 1 1 calc R
C8 C 0.5223(5) 0.4418(8) 0.2491(2) 0.068(2) Uani 1 1 d .
H8 H 0.5687 0.4113 0.2701 0.082 Uiso 1 1 calc R
C10 C 0.4770(6) 0.5404(8) 0.1798(2) 0.068(2) Uani 1 1 d .
H10 H 0.4926 0.5754 0.1531 0.082 Uiso 1 1 calc R
C5 C 0.2151(4) 0.4784(7) 0.26588(19) 0.0421(16) Uani 1 1 d .
C4 C 0.0499(5) 0.4796(7) 0.28001(18) 0.0412(16) Uani 1 1 d .
C2 C -0.1049(5) 0.4875(8) 0.2927(2) 0.0515(18) Uani 1 1 d .
C3 C -0.0637(5) 0.5371(7) 0.3302(2) 0.0586(19) Uani 1 1 d .
H3 H -0.0967 0.5660 0.3533 0.070 Uiso 1 1 calc R
C1 C -0.2052(5) 0.4711(8) 0.2779(2) 0.079(2) Uani 1 1 d .
H1B H -0.2425 0.5137 0.2995 0.118 Uiso 1 1 calc R
H1C H -0.2198 0.3450 0.2716 0.118 Uiso 1 1 calc R
H1A H -0.2180 0.5438 0.2529 0.118 Uiso 1 1 calc R
N1 N -0.0368(4) 0.4571(5) 0.26463(15) 0.0441(13) Uani 1 1 d .
H1 H -0.0508 0.4255 0.2388 0.053 Uiso 1 1 calc R
S1 S 0.05660(14) 0.5422(2) 0.33173(5) 0.0587(5) Uani 1 1 d .
S2 S 0.25778(13) 0.5158(2) 0.31468(5) 0.0618(5) Uani 1 1 d .
N2 N 0.1208(4) 0.4572(6) 0.25515(14) 0.0448(13) Uani 1 1 d .
H2M H 0.1052 0.4259 0.2294 0.054 Uiso 1 1 calc R
N3 N 0.2638(3) 0.4684(6) 0.23104(15) 0.0474(14) Uani 1 1 d .
H3M H 0.2300 0.4526 0.2077 0.057 Uiso 1 1 calc R
N5 N 0.3760(4) 0.7222(5) 0.00664(14) 0.0436(13) Uani 1 1 d .
H5M H 0.3590 0.6949 -0.0192 0.052 Uiso 1 1 calc R
N6 N 0.5184(4) 0.7345(6) -0.01744(16) 0.0511(14) Uani 1 1 d .
H6M H 0.4831 0.7164 -0.0402 0.061 Uiso 1 1 calc R
C16 C 0.4707(5) 0.7457(7) 0.01695(19) 0.0425(16) Uani 1 1 d .
S3 S 0.51471(13) 0.7776(2) 0.06595(6) 0.0706(6) Uani 1 1 d .
S4 S 0.31465(13) 0.7971(2) 0.08465(5) 0.0558(5) Uani 1 1 d .
C15 C 0.3079(5) 0.7380(7) 0.03302(18) 0.0382(15) Uani 1 1 d .
C13 C 0.1536(5) 0.7333(8) 0.0471(2) 0.0543(19) Uani 1 1 d .
C14 C 0.1942(4) 0.7818(7) 0.0843(2) 0.0578(19) Uani 1 1 d .
H14 H 0.1617 0.8053 0.1078 0.069 Uiso 1 1 calc R
N4 N 0.2194(4) 0.7082(6) 0.01813(15) 0.0472(14) Uani 1 1 d .
H4 H 0.2045 0.6758 -0.0076 0.057 Uiso 1 1 calc R
C17 C 0.6137(5) 0.7458(7) -0.0244(2) 0.0483(18) Uani 1 1 d .
C21 C 0.7279(6) 0.7132(9) -0.0749(3) 0.077(2) Uani 1 1 d .
H21 H 0.7428 0.6846 -0.1020 0.093 Uiso 1 1 calc R
C19 C 0.7748(5) 0.8008(9) -0.0041(3) 0.082(2) Uani 1 1 d .
H19 H 0.8219 0.8313 0.0165 0.099 Uiso 1 1 calc R
C20 C 0.7976(6) 0.7643(9) -0.0438(3) 0.080(3) Uani 1 1 d .
H20 H 0.8593 0.7732 -0.0504 0.096 Uiso 1 1 calc R
C22 C 0.6367(5) 0.7059(7) -0.0645(2) 0.0568(19) Uani 1 1 d .
H22 H 0.5899 0.6733 -0.0851 0.068 Uiso 1 1 calc R
C18 C 0.6839(5) 0.7940(8) 0.0064(2) 0.065(2) Uani 1 1 d .
H18 H 0.6696 0.8210 0.0337 0.078 Uiso 1 1 calc R
C12 C 0.0525(4) 0.7060(9) 0.0336(2) 0.088(3) Uani 1 1 d .
H12C H 0.0421 0.5809 0.0251 0.132 Uiso 1 1 calc R
H12B H 0.0346 0.7860 0.0104 0.132 Uiso 1 1 calc R
H12A H 0.0160 0.7335 0.0568 0.132 Uiso 1 1 calc R
O1 O 0.1468(4) 0.5746(9) 0.94297(17) 0.0712(14) Uani 1 1 d D
O2 O 0.3645(4) 0.7006(9) 0.91915(15) 0.0634(14) Uani 1 1 d D
O3 O 0.1101(4) 0.4454(8) 0.16694(15) 0.0632(13) Uani 1 1 d D
O4 O 0.8907(4) 0.3106(8) 0.19050(17) 0.0719(14) Uani 1 1 d D
O5 O 0.9835(5) 0.7058(8) 0.1488(2) 0.101(2) Uani 1 1 d D
O6 O 0.2407(5) 0.9666(9) 0.8973(3) 0.107(2) Uani 1 1 d D
H3P H 0.090(3) 0.354(4) 0.1537(13) 0.026(17) Uiso 1 1 d D
H3Q H 0.071(3) 0.526(6) 0.1584(17) 0.06(2) Uiso 1 1 d D
H6P H 0.247(6) 1.077(4) 0.891(2) 0.13(4) Uiso 1 1 d D
H6Q H 0.200(5) 0.973(11) 0.915(2) 0.14(5) Uiso 1 1 d D
H8P H 0.328(3) 0.788(5) 0.9124(17) 0.05(2) Uiso 1 1 d D
H8Q H 0.345(4) 0.616(6) 0.9032(16) 0.08(3) Uiso 1 1 d D
H5P H 0.927(3) 0.671(14) 0.143(4) 0.26(7) Uiso 1 1 d D
H5Q H 0.986(4) 0.816(3) 0.1461(15) 0.026(17) Uiso 1 1 d D
H1P H 0.181(4) 0.520(8) 0.9263(19) 0.11(3) Uiso 1 1 d D
H1Q H 0.119(4) 0.666(6) 0.9326(19) 0.08(3) Uiso 1 1 d D
H4P H 0.922(5) 0.233(8) 0.178(2) 0.15(4) Uiso 1 1 d D
H4Q H 0.847(3) 0.382(6) 0.1836(18) 0.06(2) Uiso 1 1 d D

loop_
_atom_site_aniso_label
_atom_site_aniso_U_11
_atom_site_aniso_U_22
_atom_site_aniso_U_33
_atom_site_aniso_U_23
_atom_site_aniso_U_13
_atom_site_aniso_U_12
Br1 0.0616(6) 0.0748(5) 0.0823(6) -0.0098(4) 0.0120(4) 0.0035(4)
Br2 0.0655(6) 0.0718(5) 0.0748(6) -0.0092(4) 0.0046(4) 0.0049(4)
C6 0.045(5) 0.041(4) 0.058(5) -0.004(3) 0.004(4) -0.003(3)
C11 0.054(5) 0.053(4) 0.058(5) -0.002(4) 0.016(4) -0.003(4)
C7 0.054(5) 0.068(4) 0.061(5) 0.004(4) -0.001(4) -0.008(4)
C9 0.053(6) 0.073(5) 0.100(7) -0.021(5) 0.017(5) -0.015(4)
C8 0.044(5) 0.073(5) 0.085(6) -0.007(5) -0.010(4) -0.004(4)
C10 0.078(6) 0.063(5) 0.070(6) 0.000(4) 0.034(5) -0.009(5)
C5 0.041(4) 0.041(3) 0.044(4) 0.006(3) 0.000(3) -0.003(3)
C4 0.045(4) 0.041(4) 0.037(4) 0.009(3) -0.001(3) -0.001(3)
C2 0.056(5) 0.051(4) 0.051(5) 0.001(4) 0.021(4) 0.001(4)
C3 0.065(5) 0.059(4) 0.055(5) -0.001(4) 0.026(4) 0.006(4)
C1 0.062(6) 0.104(5) 0.073(6) 0.017(4) 0.017(5) 0.009(5)
N1 0.049(4) 0.051(3) 0.033(3) 0.003(2) 0.011(3) 0.005(3)
S1 0.0700(14) 0.0652(11) 0.0412(11) -0.0058(9) 0.0068(10) 0.0040(10)
S2 0.0612(13) 0.0836(12) 0.0395(11) -0.0040(9) -0.0020(9) -0.0043(10)
N2 0.045(4) 0.057(3) 0.033(3) -0.006(2) 0.004(3) 0.000(3)
N3 0.043(4) 0.062(3) 0.035(3) 0.005(3) -0.007(3) -0.003(3)
N5 0.047(4) 0.059(3) 0.025(3) -0.001(2) 0.003(3) -0.006(3)
N6 0.043(4) 0.068(3) 0.043(4) 0.003(3) 0.006(3) -0.006(3)
C16 0.048(5) 0.038(4) 0.041(4) 0.005(3) 0.003(4) 0.001(3)
S3 0.0558(14) 0.1082(14) 0.0467(12) -0.0003(10) -0.0027(10) -0.0073(11)
S4 0.0596(13) 0.0695(11) 0.0385(11) -0.0092(9) 0.0064(9) -0.0049(10)
C15 0.046(4) 0.040(4) 0.028(4) 0.000(3) 0.002(3) 0.000(3)
C13 0.055(5) 0.061(4) 0.048(5) -0.017(4) 0.011(4) -0.010(4)
C14 0.045(5) 0.080(4) 0.051(5) -0.021(4) 0.020(4) -0.005(4)
N4 0.050(4) 0.056(3) 0.037(3) -0.004(3) 0.011(3) -0.008(3)
C17 0.050(5) 0.045(4) 0.050(5) 0.008(3) 0.005(4) 0.001(3)
C21 0.082(7) 0.076(5) 0.080(6) 0.021(5) 0.040(6) 0.008(5)
C19 0.055(6) 0.096(6) 0.097(7) 0.011(5) 0.014(5) -0.003(5)
C20 0.062(6) 0.071(5) 0.112(8) 0.023(5) 0.038(6) 0.009(5)
C22 0.052(5) 0.063(4) 0.058(5) 0.006(4) 0.015(4) 0.000(4)
C18 0.057(5) 0.084(5) 0.058(5) -0.003(4) 0.017(4) -0.003(4)
C12 0.040(5) 0.134(6) 0.092(6) -0.036(5) 0.014(5) -0.013(5)
O1 0.066(4) 0.099(5) 0.049(3) -0.005(4) 0.006(3) 0.001(4)
O2 0.071(4) 0.078(4) 0.040(3) -0.003(3) -0.006(3) -0.010(4)
O3 0.061(4) 0.069(4) 0.056(3) -0.008(3) -0.014(3) -0.001(3)
O4 0.070(4) 0.087(4) 0.057(4) 0.000(3) -0.001(3) 0.017(4)
O5 0.085(5) 0.066(4) 0.149(6) 0.017(4) -0.010(4) 0.000(4)
O6 0.082(5) 0.077(5) 0.159(7) 0.022(4) 0.002(5) -0.003(4)

loop_
_atom_type_symbol
_atom_type_description
_atom_type_scat_dispersion_real
_atom_type_scat_dispersion_imag
_atom_type_scat_source
C C 0.0033 0.0016 'International Tables Vol C Tables 4.2.6.8 and 6.1.1.4'
H H 0.0000 0.0000 'International Tables Vol C Tables 4.2.6.8 and 6.1.1.4'
N N 0.0061 0.0033 'International Tables Vol C Tables 4.2.6.8 and 6.1.1.4'
S S 0.1246 0.1234 'International Tables Vol C Tables 4.2.6.8 and 6.1.1.4'
Br Br -0.2901 2.4595 'International Tables Vol C Tables 4.2.6.8 and 6.1.1.4'
O O 0.0106 0.0060 'International Tables Vol C Tables 4.2.6.8 and 6.1.1.4'

loop_
_geom_angle_atom_site_label_1
_geom_angle_atom_site_label_2
_geom_angle_atom_site_label_3
_geom_angle
C7 C6 C11 119.3(6)
C7 C6 N3 124.8(6)
C11 C6 N3 115.8(6)
C10 C11 C6 120.1(7)
C6 C7 C8 119.1(7)
C10 C9 C8 117.7(7)
C9 C8 C7 121.5(7)
C11 C10 C9 122.3(7)
N3 C5 N2 110.8(5)
N3 C5 S2 126.9(5)
N2 C5 S2 122.3(5)
N1 C4 N2 120.5(6)
N1 C4 S1 111.7(5)
N2 C4 S1 127.8(5)
C3 C2 N1 109.3(7)
C3 C2 C1 130.7(7)
N1 C2 C1 120.0(6)
C2 C3 S1 113.5(5)
C4 N1 C2 116.0(6)
C4 S1 C3 89.5(3)
C4 N2 C5 128.0(5)
C5 N3 C6 130.7(6)
C15 N5 C16 126.5(5)
C16 N6 C17 134.1(6)
N6 C16 N5 111.1(5)
N6 C16 S3 126.7(5)
N5 C16 S3 122.2(5)
C15 S4 C14 90.1(3)
N4 C15 N5 119.0(5)
N4 C15 S4 111.2(5)
N5 C15 S4 129.8(5)
C14 C13 N4 110.8(6)
C14 C13 C12 129.7(7)
N4 C13 C12 119.5(6)
C13 C14 S4 112.8(5)
C15 N4 C13 115.1(5)
C22 C17 C18 119.3(7)
C22 C17 N6 116.5(6)
C18 C17 N6 124.2(6)
C22 C21 C20 118.8(8)
C20 C19 C18 121.8(8)
C19 C20 C21 119.6(8)
C17 C22 C21 121.4(7)
C19 C18 C17 119.0(7)

loop_
_geom_bond_atom_site_label_1
_geom_bond_atom_site_label_2
_geom_bond_distance
C6 C7 1.383(8)
C6 C11 1.392(8)
C6 N3 1.410(7)
C11 C10 1.355(8)
C7 C8 1.391(8)
C9 C10 1.372(9)
C9 C8 1.383(8)
C5 N3 1.361(7)
C5 N2 1.378(7)
C5 S2 1.643(6)
C4 N1 1.311(7)
C4 N2 1.351(7)
C4 S1 1.701(6)
C2 C3 1.337(8)
C2 N1 1.396(7)
C2 C1 1.484(9)
C3 S1 1.728(7)
N5 C15 1.347(7)
N5 C16 1.385(7)
N6 C16 1.341(7)
N6 C17 1.409(7)
C16 S3 1.648(6)
S4 C15 1.692(6)
S4 C14 1.735(6)
C15 N4 1.338(7)
C13 C14 1.323(8)
C13 N4 1.388(7)
C13 C12 1.494(8)
C17 C22 1.374(8)
C17 C18 1.393(8)
C21 C22 1.380(9)
C21 C20 1.398(10)
C19 C20 1.356(9)
C19 C18 1.378(9)
